data_4113765
loop_
_publ_author_name
'Deborah L. Coombs'
'Simon Aldridge'
'Cameron Jones'
'David J. Willock'

_publ_section_title
;
 Cationic Terminal Borylenes by Halide Abstraction: Synthesis and
 Spectroscopic and Structural Characterization of an FeB Double Bond
;
_journal_name_full 'Journal of the American Chemical Society'
_journal_page_first 6356
_journal_page_last 6357
_journal_paper_doi 10.1021/ja0346936
_journal_volume 125
_journal_year 2003
_chemical_formula_sum 'C53.5 H39 B2 Cl F24 Fe O2'
_chemical_formula_weight 1282.77
_chemical_name_systematic
; 
 ? 
;
_space_group_IT_number 15
_symmetry_cell_setting monoclinic
_symmetry_space_group_name_Hall '-C 2yc'
_symmetry_space_group_name_H-M 'C 1 2/c 1'
_atom_sites_solution_hydrogens geom
_atom_sites_solution_primary direct
_atom_sites_solution_secondary difmap
_audit_creation_method SHELXL-97
_cell_angle_alpha 90.00
_cell_angle_beta 93.81(3)
_cell_angle_gamma 90.00
_cell_formula_units_Z 16
_cell_length_a 36.301(7)
_cell_length_b 25.675(5)
_cell_length_c 23.956(5)
_cell_measurement_temperature 150(2)
_cell_volume 22278(8)
_computing_structure_refinement 'SHELXL-97 (Sheldrick, 1997)'
_computing_structure_solution 'SHELXS-97 (Sheldrick, 1990)'
_diffrn_ambient_temperature 150(2)
_diffrn_measured_fraction_theta_full 0.983
_diffrn_measured_fraction_theta_max 0.983
_diffrn_measurement_device_type 'Nonius Kappa CCD '
_diffrn_radiation_monochromator graphite
_diffrn_radiation_source 'fine-focus sealed tube'
_diffrn_radiation_type MoK\a
_diffrn_radiation_wavelength 0.71073
_diffrn_reflns_av_R_equivalents 0.0553
_diffrn_reflns_av_sigmaI/netI 0.0956
_diffrn_reflns_limit_h_max 43
_diffrn_reflns_limit_h_min -43
_diffrn_reflns_limit_k_max 27
_diffrn_reflns_limit_k_min -30
_diffrn_reflns_limit_l_max 28
_diffrn_reflns_limit_l_min -28
_diffrn_reflns_number 34393
_diffrn_reflns_theta_full 25.02
_diffrn_reflns_theta_max 25.02
_diffrn_reflns_theta_min 2.91
_exptl_absorpt_coefficient_mu 0.440
_exptl_absorpt_correction_T_max 0.9370
_exptl_absorpt_correction_T_min 0.8613
_exptl_absorpt_correction_type 'Sortav (Blessing 1995) '
_exptl_crystal_colour colorless
_exptl_crystal_density_diffrn 1.530
_exptl_crystal_description prism
_exptl_crystal_F_000 10320
_exptl_crystal_size_max 0.35
_exptl_crystal_size_mid 0.35
_exptl_crystal_size_min 0.15
_refine_diff_density_max 0.756
_refine_diff_density_min -0.561
_refine_diff_density_rms 0.071
_refine_ls_extinction_coef 0.00007(3)
_refine_ls_extinction_expression Fc^*^=kFc[1+0.001xFc^2^\l^3^/sin(2\q)]^-1/4^
_refine_ls_extinction_method SHELXL
_refine_ls_goodness_of_fit_ref 1.030
_refine_ls_hydrogen_treatment mixed
_refine_ls_matrix_type full
_refine_ls_number_parameters 1560
_refine_ls_number_reflns 19345
_refine_ls_number_restraints 111
_refine_ls_restrained_S_all 1.093
_refine_ls_R_factor_all 0.1679
_refine_ls_R_factor_gt 0.0888
_refine_ls_shift/su_max 0.010
_refine_ls_shift/su_mean 0.000
_refine_ls_structure_factor_coef Fsqd
_refine_ls_weighting_details 'calc w=1/[\s^2^(Fo^2^)+(0.0829P)^2^+124.1025P] where P=(Fo^2^+2Fc^2^)/3'
_refine_ls_weighting_scheme calc
_refine_ls_wR_factor_gt 0.1974
_refine_ls_wR_factor_ref 0.2356
_reflns_number_gt 10780
_reflns_number_total 19345
_reflns_threshold_expression >2sigma(I)
_cod_data_source_file ja0346936si20030217_061423.cif
_cod_data_source_block compoundX
_cod_original_formula_sum 'C53.50 H39 B2 Cl F24 Fe O2'
_cod_database_code 4113765

loop_
_symmetry_equiv_pos_as_xyz
'x, y, z'
'-x, y, -z+1/2'
'x+1/2, y+1/2, z'
'-x+1/2, y+1/2, -z+1/2'
'-x, -y, -z'
'x, -y, z-1/2'
'-x+1/2, -y+1/2, -z'
'x+1/2, -y+1/2, z-1/2'

loop_
_atom_site_label
_atom_site_type_symbol
_atom_site_fract_x
_atom_site_fract_y
_atom_site_fract_z
_atom_site_U_iso_or_equiv
_atom_site_adp_type
_atom_site_occupancy
_atom_site_symmetry_multiplicity
_atom_site_calc_flag
_atom_site_refinement_flags
_atom_site_disorder_assembly
_atom_site_disorder_group
Fe1 Fe 0.38705(2) 0.30693(3) 0.88921(4) 0.0388(3) Uani 1 1 d . . .
Fe2 Fe 0.39456(2) 0.19424(4) 0.38600(4) 0.0407(3) Uani 1 1 d . . .
Cl1 Cl 0.24621(9) 0.10789(18) 0.77598(15) 0.1456(14) Uani 1 1 d U . .
Cl2 Cl 0.25600(7) 0.18434(12) 0.69155(17) 0.1315(12) Uani 1 1 d U . .
F1 F 0.49040(12) 0.1199(2) 0.8169(2) 0.0983(19) Uani 1 1 d . . .
F2 F 0.49163(12) 0.0393(2) 0.8148(2) 0.106(2) Uani 1 1 d U . .
F3 F 0.47971(10) 0.0772(2) 0.88964(16) 0.0725(14) Uani 1 1 d . . .
F4 F 0.35262(14) 0.0372(3) 0.9205(2) 0.082(2) Uani 0.919(11) 1 d P A 1
F4A F 0.3345(15) 0.0081(19) 0.880(2) 0.047(16) Uiso 0.081(11) 1 d P A 2
F5 F 0.31535(16) 0.0228(3) 0.8504(2) 0.082(2) Uani 0.919(11) 1 d P A 1
F5A F 0.3085(11) 0.073(2) 0.8506(19) 0.034(14) Uiso 0.081(11) 1 d P A 2
F6 F 0.32192(17) 0.0999(2) 0.8832(3) 0.095(3) Uani 0.919(11) 1 d P A 1
F6A F 0.3477(11) 0.0738(18) 0.9197(17) 0.025(12) Uiso 0.081(11) 1 d P A 2
F7 F 0.4709(2) 0.2148(3) 0.5661(4) 0.095(4) Uani 0.755(16) 1 d PU B 1
F7A F 0.4844(4) 0.2066(6) 0.6052(9) 0.045(6) Uiso 0.245(16) 1 d PD B 2
F8 F 0.48807(19) 0.2313(5) 0.6512(4) 0.113(4) Uani 0.755(16) 1 d PU B 1
F8A F 0.4797(7) 0.2658(12) 0.6569(10) 0.092(9) Uiso 0.245(16) 1 d PD B 2
F9 F 0.4622(2) 0.2907(3) 0.6002(6) 0.089(3) Uani 0.755(16) 1 d P B 1
F9A F 0.4607(7) 0.2772(12) 0.5801(10) 0.059(8) Uiso 0.245(16) 1 d P B 2
F10 F 0.30595(10) 0.27568(16) 0.62186(16) 0.0561(11) Uani 1 1 d . . .
F11 F 0.34452(12) 0.32908(16) 0.6612(2) 0.0730(13) Uani 1 1 d . . .
F12 F 0.31746(12) 0.27251(16) 0.70994(16) 0.0649(12) Uani 1 1 d . . .
F13 F 0.29786(11) -0.07269(15) 0.70386(18) 0.0615(11) Uani 1 1 d . . .
F14 F 0.24394(12) -0.0425(2) 0.6903(2) 0.0926(18) Uani 1 1 d . . .
F15 F 0.26758(16) -0.08565(19) 0.6265(2) 0.0955(17) Uani 1 1 d U . .
F16 F 0.23279(11) 0.07387(19) 0.51128(19) 0.0731(13) Uani 1 1 d . . .
F17 F 0.2604(2) 0.1427(2) 0.5331(3) 0.162(3) Uani 1 1 d U . .
F18 F 0.28366(15) 0.0881(3) 0.4812(2) 0.122(2) Uani 1 1 d U . .
F19 F 0.41389(17) 0.0502(3) 0.4577(2) 0.129(2) Uani 1 1 d U . .
F20 F 0.4640(2) 0.0831(2) 0.4870(2) 0.149(3) Uani 1 1 d U . .
F21 F 0.46082(13) 0.00563(18) 0.46369(17) 0.0770(14) Uani 1 1 d . . .
F22 F 0.43028(12) -0.11123(15) 0.66087(19) 0.0711(13) Uani 1 1 d . . .
F23 F 0.47324(12) -0.06931(15) 0.70562(18) 0.0642(12) Uani 1 1 d . . .
F24 F 0.48148(14) -0.10184(18) 0.6248(2) 0.0852(15) Uani 1 1 d . . .
F25 F 0.21966(18) 0.0714(4) 1.0172(3) 0.068(3) Uani 0.710(19) 1 d PU C 1
F25A F 0.2220(4) 0.1034(9) 1.0043(7) 0.055(6) Uiso 0.290(19) 1 d P C 2
F26 F 0.2381(4) 0.1336(3) 0.9680(5) 0.099(4) Uani 0.710(19) 1 d PU C 1
F26A F 0.2542(5) 0.1320(6) 0.9439(7) 0.052(5) Uiso 0.290(19) 1 d PD C 2
F27 F 0.2721(4) 0.0630(6) 0.9791(6) 0.059(3) Uani 0.710(19) 1 d P C 1
F27A F 0.2677(13) 0.0662(17) 0.9898(18) 0.072(13) Uiso 0.290(19) 1 d P C 2
F28 F 0.25856(10) -0.05837(17) 0.8154(2) 0.0704(13) Uani 1 1 d . . .
F29 F 0.22545(13) -0.09940(16) 0.87143(18) 0.0698(12) Uani 1 1 d . . .
F30 F 0.20351(10) -0.08069(15) 0.78898(17) 0.0561(10) Uani 1 1 d . . .
F31 F 0.08256(14) 0.0640(2) 1.03682(18) 0.0967(18) Uani 1 1 d U . .
F32 F 0.04169(12) 0.00551(16) 1.03719(15) 0.0612(11) Uani 1 1 d . . .
F33 F 0.02738(15) 0.07959(19) 1.00600(19) 0.0878(16) Uani 1 1 d . . .
F34 F 0.06598(13) -0.11533(15) 0.84381(19) 0.0691(12) Uani 1 1 d . . .
F35 F 0.02667(12) -0.07207(16) 0.79361(19) 0.0705(13) Uani 1 1 d . . .
F36 F 0.01393(14) -0.09992(19) 0.8749(2) 0.0966(18) Uani 1 1 d . . .
F37 F 0.00683(11) 0.0394(2) 0.6886(2) 0.0796(15) Uani 1 1 d . . .
F38 F 0.01051(10) 0.12067(19) 0.6830(2) 0.0759(14) Uani 1 1 d . . .
F39 F 0.01898(10) 0.07440(19) 0.61153(16) 0.0648(12) Uani 1 1 d . . .
F40 F 0.18499(11) 0.0219(2) 0.64508(17) 0.0765(14) Uani 1 1 d . . .
F41 F 0.17415(13) 0.09614(19) 0.60941(19) 0.0782(14) Uani 1 1 d . . .
F42 F 0.14485(12) 0.0302(2) 0.57681(17) 0.0794(15) Uani 1 1 d . . .
F43 F 0.20287(13) 0.2668(2) 0.87812(19) 0.0916(17) Uani 1 1 d . . .
F44 F 0.19732(14) 0.2538(2) 0.7910(2) 0.0913(17) Uani 1 1 d . . .
F45 F 0.16954(16) 0.31606(19) 0.8267(3) 0.120(2) Uani 1 1 d . . .
F46 F 0.05019(14) 0.29033(18) 0.8996(3) 0.0987(18) Uani 1 1 d . . .
F47 F 0.02281(15) 0.2389(3) 0.8449(3) 0.144(3) Uani 1 1 d U . .
F48 F 0.03545(17) 0.2165(2) 0.9247(3) 0.128(2) Uani 1 1 d U . .
O1 O 0.35299(15) 0.3714(2) 0.9718(3) 0.0843(19) Uani 1 1 d . . .
O2 O 0.46328(13) 0.3153(2) 0.9364(2) 0.0589(13) Uani 1 1 d . . .
O3 O 0.35936(16) 0.1295(2) 0.4670(3) 0.0841(19) Uani 1 1 d . . .
O4 O 0.47074(14) 0.1867(2) 0.4338(2) 0.0590(13) Uani 1 1 d . . .
C1 C 0.37457(17) 0.2073(2) 0.9717(2) 0.0399(15) Uani 1 1 d . . .
C2 C 0.33982(17) 0.1998(3) 0.9942(3) 0.0411(15) Uani 1 1 d . . .
C3 C 0.33376(18) 0.1557(3) 1.0244(3) 0.0468(17) Uani 1 1 d . . .
H3 H 0.3110 0.1512 1.0393 0.056 Uiso 1 1 calc R . .
C4 C 0.36089(18) 0.1170(3) 1.0336(3) 0.0486(17) Uani 1 1 d . . .
C5 C 0.39503(18) 0.1260(3) 1.0120(3) 0.0506(18) Uani 1 1 d . . .
H5 H 0.4135 0.1011 1.0184 0.061 Uiso 1 1 calc R . .
C6 C 0.40277(17) 0.1691(3) 0.9819(3) 0.0418(16) Uani 1 1 d . . .
C7 C 0.30905(19) 0.2399(3) 0.9847(3) 0.063(2) Uani 1 1 d . . .
H7A H 0.2856 0.2225 0.9818 0.095 Uiso 1 1 calc R . .
H7B H 0.3124 0.2588 0.9508 0.095 Uiso 1 1 calc R . .
H7C H 0.3098 0.2638 1.0156 0.095 Uiso 1 1 calc R . .
C8 C 0.3531(2) 0.0686(3) 1.0648(3) 0.066(2) Uani 1 1 d . . .
H8A H 0.3723 0.0436 1.0601 0.099 Uiso 1 1 calc R . .
H8B H 0.3298 0.0544 1.0507 0.099 Uiso 1 1 calc R . .
H8C H 0.3520 0.0766 1.1039 0.099 Uiso 1 1 calc R . .
C9 C 0.44043(17) 0.1769(3) 0.9607(3) 0.0503(18) Uani 1 1 d . . .
H9A H 0.4550 0.1462 0.9679 0.076 Uiso 1 1 calc R . .
H9B H 0.4523 0.2061 0.9795 0.076 Uiso 1 1 calc R . .
H9C H 0.4381 0.1835 0.9212 0.076 Uiso 1 1 calc R . .
C10 C 0.34390(19) 0.3196(3) 0.8290(3) 0.058(2) Uani 1 1 d . . .
C11 C 0.35498(19) 0.2662(3) 0.8267(3) 0.0472(17) Uani 1 1 d . . .
C12 C 0.39242(19) 0.2657(3) 0.8143(3) 0.0467(17) Uani 1 1 d . . .
C13 C 0.4045(2) 0.3175(3) 0.8070(3) 0.056(2) Uani 1 1 d . . .
C14 C 0.3751(2) 0.3509(3) 0.8146(3) 0.064(2) Uani 1 1 d . . .
C15 C 0.3051(2) 0.3390(4) 0.8340(4) 0.100(3) Uani 1 1 d . . .
H15A H 0.2920 0.3385 0.7979 0.151 Uiso 1 1 calc R . .
H15B H 0.3058 0.3739 0.8483 0.151 Uiso 1 1 calc R . .
H15C H 0.2927 0.3168 0.8591 0.151 Uiso 1 1 calc R . .
C16 C 0.3306(2) 0.2193(3) 0.8294(3) 0.078(3) Uani 1 1 d . . .
H16A H 0.3232 0.2079 0.7922 0.117 Uiso 1 1 calc R . .
H16B H 0.3091 0.2281 0.8487 0.117 Uiso 1 1 calc R . .
H16C H 0.3439 0.1919 0.8492 0.117 Uiso 1 1 calc R . .
C17 C 0.4145(2) 0.2172(3) 0.8040(3) 0.075(3) Uani 1 1 d . . .
H17A H 0.4132 0.2097 0.7646 0.112 Uiso 1 1 calc R . .
H17B H 0.4046 0.1884 0.8237 0.112 Uiso 1 1 calc R . .
H17C H 0.4398 0.2227 0.8170 0.112 Uiso 1 1 calc R . .
C18 C 0.4424(2) 0.3314(4) 0.7894(4) 0.093(3) Uani 1 1 d . . .
H18A H 0.4433 0.3260 0.7499 0.139 Uiso 1 1 calc R . .
H18B H 0.4605 0.3097 0.8091 0.139 Uiso 1 1 calc R . .
H18C H 0.4475 0.3673 0.7981 0.139 Uiso 1 1 calc R . .
C19 C 0.3754(3) 0.4099(3) 0.8071(5) 0.123(4) Uani 1 1 d . . .
H19A H 0.4001 0.4226 0.8136 0.185 Uiso 1 1 calc R . .
H19B H 0.3599 0.4256 0.8333 0.185 Uiso 1 1 calc R . .
H19C H 0.3663 0.4184 0.7697 0.185 Uiso 1 1 calc R . .
C20 C 0.36709(19) 0.3469(3) 0.9391(3) 0.0544(19) Uani 1 1 d . . .
C21 C 0.4328(2) 0.3126(3) 0.9180(3) 0.0472(17) Uani 1 1 d . . .
C22 C 0.38701(14) 0.0817(2) 0.7363(2) 0.0279(13) Uani 1 1 d . . .
C23 C 0.42361(15) 0.0835(2) 0.7586(2) 0.0303(13) Uani 1 1 d . . .
H23 H 0.4422 0.0895 0.7345 0.036 Uiso 1 1 calc R . .
C24 C 0.43329(14) 0.0767(2) 0.8154(2) 0.0325(14) Uani 1 1 d . . .
C25 C 0.40621(16) 0.0677(2) 0.8533(3) 0.0346(14) Uani 1 1 d . . .
H25 H 0.4125 0.0624 0.8911 0.041 Uiso 1 1 calc R . .
C26 C 0.37003(16) 0.0671(2) 0.8323(2) 0.0340(14) Uani 1 1 d . A .
C27 C 0.36054(15) 0.0739(2) 0.7755(2) 0.0342(14) Uani 1 1 d . . .
H27 H 0.3357 0.0732 0.7631 0.041 Uiso 1 1 calc R . .
C28 C 0.47325(18) 0.0777(3) 0.8351(3) 0.0487(17) Uani 1 1 d . . .
C29 C 0.33973(19) 0.0573(3) 0.8709(3) 0.0482(18) Uani 1 1 d . . .
C30 C 0.38496(15) 0.1504(2) 0.6553(2) 0.0285(13) Uani 1 1 d . . .
C31 C 0.41875(15) 0.1698(2) 0.6399(2) 0.0338(14) Uani 1 1 d . . .
H31 H 0.4380 0.1465 0.6356 0.041 Uiso 1 1 calc R . .
C32 C 0.42482(16) 0.2227(2) 0.6307(3) 0.0378(15) Uani 1 1 d . B .
C33 C 0.39711(17) 0.2586(2) 0.6378(2) 0.0388(15) Uani 1 1 d . . .
H33 H 0.4011 0.2939 0.6317 0.047 Uiso 1 1 calc R . .
C34 C 0.36388(16) 0.2413(2) 0.6538(2) 0.0360(15) Uani 1 1 d . . .
C35 C 0.35763(15) 0.1883(2) 0.6626(2) 0.0345(14) Uani 1 1 d . . .
H35 H 0.3347 0.1778 0.6736 0.041 Uiso 1 1 calc R . .
C36 C 0.4612(2) 0.2397(3) 0.6135(4) 0.056(2) Uani 1 1 d D . .
C37 C 0.33327(19) 0.2792(3) 0.6617(3) 0.0443(16) Uani 1 1 d . . .
C38 C 0.33732(15) 0.0680(2) 0.6454(2) 0.0294(13) Uani 1 1 d . . .
C39 C 0.32268(14) 0.0216(2) 0.6655(2) 0.0314(14) Uani 1 1 d . . .
H39 H 0.3354 0.0045 0.6951 0.038 Uiso 1 1 calc R . .
C40 C 0.28997(16) 0.0002(2) 0.6428(2) 0.0346(14) Uani 1 1 d . . .
C41 C 0.27055(16) 0.0236(3) 0.5979(2) 0.0371(15) Uani 1 1 d . . .
H41 H 0.2487 0.0093 0.5825 0.045 Uiso 1 1 calc R . .
C42 C 0.28466(16) 0.0690(3) 0.5768(3) 0.0400(16) Uani 1 1 d . . .
C43 C 0.31703(15) 0.0903(2) 0.6001(2) 0.0324(14) Uani 1 1 d . . .
H43 H 0.3257 0.1210 0.5848 0.039 Uiso 1 1 calc R . .
C44 C 0.27500(19) -0.0492(3) 0.6660(3) 0.0488(18) Uani 1 1 d . . .
C45 C 0.2651(2) 0.0938(3) 0.5279(3) 0.060(2) Uani 1 1 d . . .
C46 C 0.40630(14) 0.0510(2) 0.6346(2) 0.0258(13) Uani 1 1 d . . .
C47 C 0.41354(15) 0.0612(2) 0.5790(2) 0.0324(14) Uani 1 1 d . . .
H47 H 0.4031 0.0906 0.5615 0.039 Uiso 1 1 calc R . .
C48 C 0.43591(15) 0.0287(2) 0.5488(2) 0.0331(14) Uani 1 1 d . . .
C49 C 0.45123(16) -0.0158(2) 0.5730(3) 0.0355(15) Uani 1 1 d . . .
H49 H 0.4663 -0.0374 0.5532 0.043 Uiso 1 1 calc R . .
C50 C 0.44355(15) -0.0273(2) 0.6277(2) 0.0324(14) Uani 1 1 d . . .
C51 C 0.42184(14) 0.0054(2) 0.6573(2) 0.0277(13) Uani 1 1 d . . .
H51 H 0.4174 -0.0034 0.6939 0.033 Uiso 1 1 calc R . .
C52 C 0.4437(2) 0.0422(3) 0.4906(3) 0.0543(19) Uani 1 1 d . . .
C53 C 0.45772(18) -0.0772(3) 0.6545(3) 0.0452(17) Uani 1 1 d . . .
C54 C 0.38051(17) 0.2928(3) 0.4696(3) 0.0418(16) Uani 1 1 d . . .
C55 C 0.34486(17) 0.2996(3) 0.4903(3) 0.0421(16) Uani 1 1 d . . .
C56 C 0.33759(16) 0.3440(3) 0.5201(2) 0.0384(15) Uani 1 1 d . . .
H56 H 0.3146 0.3483 0.5344 0.046 Uiso 1 1 calc R . .
C57 C 0.36442(17) 0.3824(3) 0.5290(3) 0.0411(16) Uani 1 1 d . . .
C58 C 0.39900(17) 0.3753(3) 0.5095(3) 0.0422(16) Uani 1 1 d . . .
H58 H 0.4169 0.4008 0.5164 0.051 Uiso 1 1 calc R . .
C59 C 0.40772(17) 0.3312(3) 0.4798(3) 0.0403(15) Uani 1 1 d . . .
C60 C 0.31516(19) 0.2587(3) 0.4815(3) 0.061(2) Uani 1 1 d . . .
H60A H 0.2915 0.2740 0.4863 0.092 Uiso 1 1 calc R . .
H60B H 0.3195 0.2311 0.5082 0.092 Uiso 1 1 calc R . .
H60C H 0.3156 0.2448 0.4443 0.092 Uiso 1 1 calc R . .
C61 C 0.35541(19) 0.4314(3) 0.5603(3) 0.0513(18) Uani 1 1 d . . .
H61A H 0.3304 0.4414 0.5503 0.077 Uiso 1 1 calc R . .
H61B H 0.3718 0.4588 0.5506 0.077 Uiso 1 1 calc R . .
H61C H 0.3583 0.4250 0.5998 0.077 Uiso 1 1 calc R . .
C62 C 0.44646(17) 0.3245(3) 0.4597(3) 0.0531(19) Uani 1 1 d . . .
H62A H 0.4594 0.3571 0.4626 0.080 Uiso 1 1 calc R . .
H62B H 0.4448 0.3131 0.4214 0.080 Uiso 1 1 calc R . .
H62C H 0.4596 0.2989 0.4824 0.080 Uiso 1 1 calc R . .
C63 C 0.40172(19) 0.2355(3) 0.3112(3) 0.0457(17) Uani 1 1 d . . .
C64 C 0.36453(18) 0.2365(3) 0.3234(3) 0.0441(16) Uani 1 1 d . . .
C65 C 0.35144(19) 0.1848(3) 0.3244(3) 0.057(2) Uani 1 1 d . . .
C66 C 0.3822(3) 0.1517(3) 0.3109(3) 0.066(2) Uani 1 1 d . . .
C67 C 0.4126(2) 0.1835(3) 0.3035(3) 0.057(2) Uani 1 1 d . . .
C68 C 0.4256(2) 0.2827(3) 0.3018(3) 0.074(3) Uani 1 1 d . . .
H68A H 0.4510 0.2742 0.3116 0.111 Uiso 1 1 calc R . .
H68B H 0.4182 0.3109 0.3248 0.111 Uiso 1 1 calc R . .
H68C H 0.4228 0.2927 0.2632 0.111 Uiso 1 1 calc R . .
C69 C 0.3422(2) 0.2863(3) 0.3277(3) 0.078(3) Uani 1 1 d . . .
H69A H 0.3570 0.3123 0.3473 0.117 Uiso 1 1 calc R . .
H69B H 0.3206 0.2793 0.3476 0.117 Uiso 1 1 calc R . .
H69C H 0.3348 0.2986 0.2908 0.117 Uiso 1 1 calc R . .
C70 C 0.3121(2) 0.1698(4) 0.3308(4) 0.102(3) Uani 1 1 d U . .
H70A H 0.3010 0.1945 0.3545 0.153 Uiso 1 1 calc R . .
H70B H 0.3113 0.1357 0.3473 0.153 Uiso 1 1 calc R . .
H70C H 0.2989 0.1694 0.2947 0.153 Uiso 1 1 calc R . .
C71 C 0.3796(4) 0.0927(4) 0.3035(5) 0.120(4) Uani 1 1 d U . .
H71A H 0.3743 0.0847 0.2647 0.181 Uiso 1 1 calc R . .
H71B H 0.3602 0.0794 0.3249 0.181 Uiso 1 1 calc R . .
H71C H 0.4026 0.0770 0.3164 0.181 Uiso 1 1 calc R . .
C72 C 0.4502(2) 0.1667(4) 0.2863(4) 0.089(3) Uani 1 1 d U . .
H72A H 0.4540 0.1306 0.2953 0.133 Uiso 1 1 calc R . .
H72B H 0.4690 0.1873 0.3058 0.133 Uiso 1 1 calc R . .
H72C H 0.4514 0.1716 0.2467 0.133 Uiso 1 1 calc R . .
C73 C 0.3742(2) 0.1536(3) 0.4351(4) 0.059(2) Uani 1 1 d . . .
C74 C 0.4406(2) 0.1884(3) 0.4160(3) 0.0462(17) Uani 1 1 d . . .
C75 C 0.16422(14) 0.0579(2) 0.8518(2) 0.0278(13) Uani 1 1 d . . .
C76 C 0.18531(15) 0.0802(2) 0.8965(2) 0.0340(14) Uani 1 1 d . . .
H76 H 0.1771 0.1110 0.9118 0.041 Uiso 1 1 calc R . .
C77 C 0.21823(16) 0.0581(3) 0.9194(3) 0.0421(16) Uani 1 1 d . C .
C78 C 0.23112(16) 0.0126(3) 0.8974(3) 0.0395(15) Uani 1 1 d . . .
H78 H 0.2531 -0.0022 0.9119 0.047 Uiso 1 1 calc R . .
C79 C 0.21061(15) -0.0109(2) 0.8530(2) 0.0340(14) Uani 1 1 d . . .
C80 C 0.17789(14) 0.0111(2) 0.8315(2) 0.0296(13) Uani 1 1 d . . .
H80 H 0.1645 -0.0058 0.8024 0.036 Uiso 1 1 calc R . .
C81 C 0.2390(2) 0.0852(4) 0.9673(4) 0.071(3) Uani 1 1 d D . .
C82 C 0.22449(17) -0.0616(3) 0.8316(3) 0.0418(16) Uani 1 1 d . . .
C83 C 0.09463(14) 0.0467(2) 0.8643(2) 0.0293(13) Uani 1 1 d . . .
C84 C 0.08676(15) 0.0590(2) 0.9196(2) 0.0288(13) Uani 1 1 d . . .
H84 H 0.0975 0.0883 0.9366 0.035 Uiso 1 1 calc R . .
C85 C 0.06337(15) 0.0284(2) 0.9494(2) 0.0320(14) Uani 1 1 d . . .
C86 C 0.04682(15) -0.0157(2) 0.9260(2) 0.0313(14) Uani 1 1 d . . .
H86 H 0.0307 -0.0357 0.9457 0.038 Uiso 1 1 calc R . .
C87 C 0.05509(15) -0.0292(2) 0.8721(3) 0.0315(14) Uani 1 1 d . . .
C88 C 0.07812(15) 0.0013(2) 0.8424(2) 0.0306(14) Uani 1 1 d . . .
H88 H 0.0829 -0.0088 0.8063 0.037 Uiso 1 1 calc R . .
C89 C 0.05491(18) 0.0444(3) 1.0071(3) 0.0409(16) Uani 1 1 d . . .
C90 C 0.03950(18) -0.0777(3) 0.8468(3) 0.0467(17) Uani 1 1 d . . .
C91 C 0.11372(14) 0.0747(2) 0.7622(2) 0.0279(13) Uani 1 1 d . . .
C92 C 0.07695(15) 0.0793(2) 0.7404(2) 0.0311(13) Uani 1 1 d . . .
H92 H 0.0589 0.0860 0.7652 0.037 Uiso 1 1 calc R . .
C93 C 0.06625(15) 0.0744(2) 0.6846(2) 0.0304(13) Uani 1 1 d . . .
C94 C 0.09240(16) 0.0655(2) 0.6458(3) 0.0356(14) Uani 1 1 d . . .
H94 H 0.0854 0.0622 0.6079 0.043 Uiso 1 1 calc R . .
C95 C 0.12947(16) 0.0615(2) 0.6650(2) 0.0336(14) Uani 1 1 d . . .
C96 C 0.13971(15) 0.0668(2) 0.7221(2) 0.0305(14) Uani 1 1 d . . .
H96 H 0.1646 0.0651 0.7339 0.037 Uiso 1 1 calc R . .
C97 C 0.02636(16) 0.0769(3) 0.6665(3) 0.0430(16) Uani 1 1 d . . .
C98 C 0.15802(17) 0.0520(3) 0.6244(3) 0.0462(17) Uani 1 1 d . . .
C99 C 0.12039(15) 0.1443(2) 0.8418(2) 0.0303(14) Uani 1 1 d . . .
C100 C 0.14937(16) 0.1789(2) 0.8337(2) 0.0340(14) Uani 1 1 d . . .
H100 H 0.1715 0.1657 0.8224 0.041 Uiso 1 1 calc R . .
C101 C 0.14627(17) 0.2320(2) 0.8417(2) 0.0380(15) Uani 1 1 d . . .
C102 C 0.11392(18) 0.2539(3) 0.8587(3) 0.0443(16) Uani 1 1 d . . .
H102 H 0.1120 0.2895 0.8647 0.053 Uiso 1 1 calc R . .
C103 C 0.08448(17) 0.2209(2) 0.8663(3) 0.0388(15) Uani 1 1 d . . .
C104 C 0.08779(16) 0.1674(2) 0.8574(2) 0.0357(14) Uani 1 1 d . . .
H104 H 0.0674 0.1462 0.8621 0.043 Uiso 1 1 calc R . .
C105 C 0.1792(2) 0.2670(3) 0.8347(3) 0.060(2) Uani 1 1 d . . .
C106 C 0.0494(2) 0.2417(3) 0.8836(3) 0.0548(19) Uani 1 1 d . . .
C107 C 0.2482(2) 0.1196(3) 0.7080(4) 0.080(3) Uani 1 1 d . . .
H10A H 0.2252 0.1086 0.6887 0.096 Uiso 1 1 calc R . .
H10B H 0.2678 0.0986 0.6940 0.096 Uiso 1 1 calc R . .
B1 B 0.38060(19) 0.2530(3) 0.9350(3) 0.0404(18) Uani 1 1 d . . .
B2 B 0.3875(2) 0.2471(3) 0.4325(3) 0.0414(18) Uani 1 1 d . . .
B3 B 0.37829(16) 0.0886(3) 0.6688(3) 0.0289(15) Uani 1 1 d . . .
B4 B 0.12364(16) 0.0820(3) 0.8299(3) 0.0276(15) Uani 1 1 d . . .

loop_
_atom_site_aniso_label
_atom_site_aniso_U_11
_atom_site_aniso_U_22
_atom_site_aniso_U_33
_atom_site_aniso_U_23
_atom_site_aniso_U_13
_atom_site_aniso_U_12
Fe1 0.0384(5) 0.0334(5) 0.0442(6) -0.0016(4) 0.0001(4) 0.0016(4)
Fe2 0.0420(5) 0.0343(5) 0.0453(6) -0.0015(4) -0.0008(4) 0.0009(4)
Cl1 0.109(2) 0.215(4) 0.116(2) 0.047(3) 0.0261(19) -0.003(2)
Cl2 0.0685(16) 0.109(2) 0.220(4) 0.036(2) 0.0312(19) 0.0149(15)
F1 0.044(3) 0.142(5) 0.104(4) 0.046(4) -0.029(2) -0.038(3)
F2 0.054(3) 0.138(5) 0.120(4) -0.055(4) -0.030(3) 0.044(3)
F3 0.039(2) 0.138(4) 0.038(2) 0.004(3) -0.0122(18) 0.001(2)
F4 0.060(3) 0.136(7) 0.052(3) 0.038(4) 0.009(2) -0.014(4)
F5 0.068(4) 0.118(5) 0.061(4) -0.019(3) 0.020(3) -0.056(4)
F6 0.103(5) 0.075(4) 0.116(5) 0.006(4) 0.082(4) 0.018(4)
F7 0.081(5) 0.094(5) 0.117(7) -0.036(4) 0.061(5) -0.033(4)
F8 0.048(4) 0.135(8) 0.151(7) 0.055(6) -0.021(4) -0.025(4)
F9 0.090(5) 0.030(4) 0.156(9) -0.008(5) 0.063(6) -0.017(3)
F10 0.049(2) 0.067(3) 0.052(2) 0.008(2) -0.0024(19) 0.026(2)
F11 0.072(3) 0.040(3) 0.108(4) -0.008(2) 0.008(3) 0.016(2)
F12 0.079(3) 0.074(3) 0.043(2) 0.006(2) 0.019(2) 0.041(2)
F13 0.051(2) 0.053(3) 0.079(3) 0.020(2) -0.008(2) -0.013(2)
F14 0.045(3) 0.108(4) 0.128(4) 0.061(3) 0.033(3) 0.006(3)
F15 0.143(4) 0.074(3) 0.068(3) -0.001(3) -0.006(3) -0.063(3)
F16 0.047(2) 0.096(4) 0.072(3) 0.015(3) -0.027(2) -0.007(2)
F17 0.213(6) 0.071(4) 0.179(6) 0.021(4) -0.157(5) -0.001(4)
F18 0.077(3) 0.215(6) 0.072(3) 0.059(4) -0.009(3) -0.017(4)
F19 0.120(4) 0.220(6) 0.050(3) 0.035(3) 0.021(3) 0.093(4)
F20 0.282(7) 0.101(4) 0.075(4) -0.009(3) 0.081(4) -0.080(5)
F21 0.098(3) 0.085(3) 0.051(3) 0.001(2) 0.030(2) 0.038(3)
F22 0.078(3) 0.041(2) 0.092(3) 0.017(2) -0.014(2) -0.011(2)
F23 0.075(3) 0.047(2) 0.066(3) 0.008(2) -0.031(2) 0.008(2)
F24 0.097(4) 0.071(3) 0.090(3) 0.016(3) 0.025(3) 0.053(3)
F25 0.070(4) 0.093(7) 0.038(4) -0.014(4) -0.015(3) 0.016(4)
F26 0.110(7) 0.066(5) 0.112(7) -0.028(5) -0.066(6) 0.005(5)
F27 0.032(5) 0.099(7) 0.043(6) -0.021(5) -0.027(4) 0.014(4)
F28 0.036(2) 0.080(3) 0.096(3) -0.023(3) 0.017(2) 0.010(2)
F29 0.094(3) 0.051(3) 0.065(3) 0.013(2) 0.003(2) 0.024(2)
F30 0.056(2) 0.050(2) 0.062(3) -0.011(2) -0.005(2) 0.0083(19)
F31 0.088(3) 0.159(5) 0.046(3) -0.034(3) 0.021(2) -0.067(3)
F32 0.083(3) 0.064(3) 0.039(2) 0.006(2) 0.020(2) -0.017(2)
F33 0.129(4) 0.080(3) 0.059(3) 0.001(2) 0.041(3) 0.042(3)
F34 0.088(3) 0.034(2) 0.083(3) -0.011(2) -0.016(2) 0.010(2)
F35 0.086(3) 0.050(3) 0.070(3) -0.011(2) -0.037(2) -0.011(2)
F36 0.102(4) 0.082(3) 0.110(4) -0.042(3) 0.045(3) -0.067(3)
F37 0.038(2) 0.104(4) 0.093(4) 0.036(3) -0.015(2) -0.033(2)
F38 0.037(2) 0.093(4) 0.095(4) -0.032(3) -0.020(2) 0.024(2)
F39 0.041(2) 0.113(4) 0.039(2) -0.004(2) -0.0132(18) 0.000(2)
F40 0.058(3) 0.118(4) 0.055(3) 0.015(3) 0.021(2) 0.046(3)
F41 0.082(3) 0.079(3) 0.080(3) 0.007(3) 0.050(3) -0.011(3)
F42 0.062(3) 0.133(4) 0.046(3) -0.031(3) 0.014(2) 0.007(3)
F43 0.077(3) 0.137(5) 0.060(3) -0.003(3) -0.007(3) -0.065(3)
F44 0.098(4) 0.108(4) 0.073(3) -0.023(3) 0.040(3) -0.064(3)
F45 0.103(4) 0.050(3) 0.208(7) 0.027(4) 0.031(4) -0.031(3)
F46 0.083(3) 0.046(3) 0.170(6) -0.027(3) 0.035(3) 0.009(2)
F47 0.071(3) 0.201(6) 0.155(5) -0.079(5) -0.023(4) 0.052(4)
F48 0.125(4) 0.088(4) 0.184(6) 0.048(4) 0.103(4) 0.046(3)
O1 0.064(4) 0.073(4) 0.119(5) -0.045(4) 0.030(3) -0.002(3)
O2 0.042(3) 0.068(4) 0.065(3) -0.012(3) -0.001(2) -0.005(3)
O3 0.066(4) 0.069(4) 0.118(5) 0.042(4) 0.017(4) 0.004(3)
O4 0.048(3) 0.065(3) 0.063(3) 0.004(3) -0.003(3) 0.005(3)
C1 0.040(4) 0.047(4) 0.032(4) 0.003(3) -0.002(3) 0.000(3)
C2 0.041(4) 0.050(4) 0.032(4) 0.001(3) 0.000(3) 0.000(3)
C3 0.039(4) 0.065(5) 0.036(4) 0.001(3) -0.001(3) -0.007(4)
C4 0.043(4) 0.056(5) 0.046(4) 0.012(3) -0.004(3) -0.005(3)
C5 0.043(4) 0.056(5) 0.053(5) 0.009(4) -0.002(3) 0.000(3)
C6 0.042(4) 0.051(4) 0.031(4) 0.003(3) -0.001(3) 0.001(3)
C7 0.051(4) 0.066(5) 0.075(5) 0.017(4) 0.017(4) 0.015(4)
C8 0.046(4) 0.069(5) 0.082(6) 0.036(5) -0.001(4) -0.007(4)
C9 0.042(4) 0.055(5) 0.054(4) 0.010(4) 0.007(3) 0.006(3)
C10 0.039(4) 0.060(5) 0.074(5) -0.003(4) -0.004(4) 0.008(4)
C11 0.053(4) 0.041(4) 0.047(4) 0.003(3) -0.001(3) -0.003(3)
C12 0.055(4) 0.049(4) 0.036(4) 0.002(3) -0.005(3) 0.011(3)
C13 0.054(4) 0.067(5) 0.047(4) 0.022(4) -0.001(3) -0.009(4)
C14 0.086(6) 0.040(4) 0.063(5) 0.018(4) -0.021(4) 0.003(4)
C15 0.073(6) 0.139(10) 0.087(7) -0.001(7) -0.012(5) 0.046(6)
C16 0.098(7) 0.080(6) 0.052(5) 0.004(4) -0.017(4) -0.045(5)
C17 0.098(6) 0.078(6) 0.047(5) -0.011(4) -0.016(4) 0.044(5)
C18 0.079(6) 0.133(9) 0.067(6) 0.028(6) 0.012(5) -0.039(6)
C19 0.185(12) 0.037(5) 0.140(10) 0.041(6) -0.049(9) 0.006(6)
C20 0.043(4) 0.048(4) 0.071(5) -0.017(4) 0.001(4) -0.001(3)
C21 0.060(5) 0.035(4) 0.048(4) -0.006(3) 0.011(4) 0.002(3)
C22 0.024(3) 0.025(3) 0.035(3) 0.001(3) 0.004(2) 0.003(2)
C23 0.024(3) 0.035(3) 0.032(3) -0.005(3) 0.003(2) 0.001(3)
C24 0.019(3) 0.041(4) 0.036(4) -0.001(3) -0.003(3) 0.001(3)
C25 0.035(4) 0.036(4) 0.031(3) 0.002(3) -0.003(3) 0.005(3)
C26 0.038(4) 0.033(3) 0.031(4) 0.005(3) 0.005(3) -0.002(3)
C27 0.022(3) 0.039(4) 0.041(4) -0.005(3) 0.002(3) 0.000(3)
C28 0.039(4) 0.058(5) 0.048(5) -0.003(4) 0.000(3) 0.008(4)
C29 0.045(4) 0.065(5) 0.035(4) 0.000(4) 0.005(3) -0.016(4)
C30 0.029(3) 0.031(3) 0.026(3) 0.000(2) -0.003(2) 0.007(3)
C31 0.024(3) 0.032(3) 0.045(4) -0.002(3) 0.000(3) 0.002(3)
C32 0.037(4) 0.035(4) 0.041(4) -0.002(3) 0.002(3) -0.005(3)
C33 0.049(4) 0.029(3) 0.039(4) 0.002(3) 0.003(3) 0.000(3)
C34 0.041(4) 0.032(3) 0.034(4) -0.003(3) -0.001(3) 0.012(3)
C35 0.029(3) 0.039(4) 0.034(3) 0.005(3) -0.002(3) -0.001(3)
C36 0.049(4) 0.029(4) 0.089(6) 0.009(4) 0.005(4) -0.005(3)
C37 0.053(4) 0.041(4) 0.038(4) -0.001(3) -0.002(3) 0.012(3)
C38 0.024(3) 0.033(3) 0.031(3) -0.005(3) 0.007(3) 0.001(3)
C39 0.022(3) 0.039(4) 0.033(3) 0.001(3) -0.001(2) 0.001(3)
C40 0.032(3) 0.037(4) 0.035(4) -0.004(3) 0.003(3) -0.004(3)
C41 0.025(3) 0.051(4) 0.035(4) -0.005(3) -0.001(3) 0.000(3)
C42 0.034(4) 0.048(4) 0.038(4) 0.003(3) 0.000(3) 0.000(3)
C43 0.026(3) 0.033(3) 0.038(4) 0.001(3) 0.000(3) -0.003(3)
C44 0.042(4) 0.057(5) 0.048(4) 0.002(4) 0.002(3) -0.017(3)
C45 0.046(4) 0.064(5) 0.067(6) 0.018(4) -0.023(4) -0.009(4)
C46 0.017(3) 0.030(3) 0.030(3) -0.002(2) -0.003(2) -0.005(2)
C47 0.027(3) 0.031(3) 0.039(4) 0.003(3) 0.002(3) 0.000(3)
C48 0.032(3) 0.034(4) 0.033(4) -0.002(3) 0.003(3) 0.000(3)
C49 0.031(3) 0.032(4) 0.043(4) -0.010(3) 0.003(3) 0.000(3)
C50 0.030(3) 0.029(3) 0.038(4) 0.001(3) -0.003(3) 0.003(3)
C51 0.027(3) 0.029(3) 0.028(3) -0.001(3) 0.000(2) 0.001(2)
C52 0.063(5) 0.052(5) 0.050(5) 0.009(4) 0.020(4) 0.011(4)
C53 0.041(4) 0.050(4) 0.044(4) 0.002(3) 0.002(3) 0.011(4)
C54 0.045(4) 0.046(4) 0.034(4) 0.002(3) 0.001(3) 0.005(3)
C55 0.040(4) 0.047(4) 0.040(4) -0.001(3) 0.003(3) -0.006(3)
C56 0.030(3) 0.050(4) 0.036(4) 0.002(3) 0.004(3) 0.000(3)
C57 0.037(4) 0.052(4) 0.032(4) -0.004(3) -0.007(3) 0.004(3)
C58 0.039(4) 0.045(4) 0.042(4) -0.012(3) -0.002(3) -0.006(3)
C59 0.037(4) 0.047(4) 0.037(4) -0.001(3) 0.002(3) -0.003(3)
C60 0.048(4) 0.059(5) 0.079(6) -0.012(4) 0.016(4) -0.012(4)
C61 0.045(4) 0.060(5) 0.049(4) -0.013(4) 0.003(3) 0.004(3)
C62 0.040(4) 0.059(5) 0.062(5) -0.017(4) 0.011(3) -0.006(3)
C63 0.054(4) 0.050(4) 0.032(4) -0.004(3) -0.006(3) 0.003(3)
C64 0.050(4) 0.051(4) 0.031(4) -0.006(3) -0.006(3) 0.001(3)
C65 0.051(4) 0.068(5) 0.049(5) -0.003(4) -0.014(3) -0.015(4)
C66 0.101(7) 0.035(4) 0.061(5) -0.013(4) -0.014(5) -0.005(4)
C67 0.058(5) 0.067(5) 0.045(4) -0.014(4) -0.005(3) 0.006(4)
C68 0.094(6) 0.081(6) 0.045(5) 0.012(4) 0.001(4) -0.037(5)
C69 0.096(6) 0.073(6) 0.062(5) 0.004(4) -0.015(5) 0.042(5)
C70 0.079(6) 0.127(7) 0.098(6) 0.016(6) -0.014(5) -0.050(5)
C71 0.163(8) 0.076(6) 0.118(7) -0.019(6) -0.027(6) -0.007(6)
C72 0.082(5) 0.115(7) 0.069(5) -0.027(5) 0.010(4) 0.025(5)
C73 0.048(4) 0.044(4) 0.084(6) 0.010(4) 0.003(4) 0.003(4)
C74 0.057(5) 0.043(4) 0.039(4) -0.001(3) 0.006(3) 0.004(4)
C75 0.024(3) 0.034(3) 0.025(3) 0.007(3) -0.004(2) -0.006(2)
C76 0.024(3) 0.044(4) 0.033(3) 0.002(3) -0.002(3) -0.002(3)
C77 0.029(3) 0.062(5) 0.034(4) 0.000(3) -0.011(3) -0.005(3)
C78 0.026(3) 0.050(4) 0.043(4) 0.005(3) 0.002(3) 0.004(3)
C79 0.028(3) 0.042(4) 0.033(4) 0.004(3) 0.004(3) -0.003(3)
C80 0.025(3) 0.034(3) 0.029(3) 0.003(3) -0.001(2) -0.004(3)
C81 0.047(5) 0.101(8) 0.063(6) -0.019(5) -0.027(4) 0.029(5)
C82 0.029(4) 0.047(4) 0.050(4) 0.001(3) 0.002(3) 0.007(3)
C83 0.023(3) 0.037(4) 0.028(3) 0.003(3) 0.001(2) 0.007(3)
C84 0.028(3) 0.027(3) 0.030(3) -0.001(3) -0.004(3) 0.000(2)
C85 0.027(3) 0.040(4) 0.030(3) 0.001(3) 0.007(3) 0.000(3)
C86 0.024(3) 0.035(3) 0.035(4) 0.003(3) -0.001(3) -0.003(3)
C87 0.026(3) 0.022(3) 0.046(4) 0.001(3) 0.000(3) -0.002(3)
C88 0.028(3) 0.030(3) 0.033(3) -0.005(3) 0.002(3) 0.002(3)
C89 0.041(4) 0.047(4) 0.036(4) 0.001(3) 0.007(3) -0.012(3)
C90 0.043(4) 0.045(4) 0.052(5) -0.003(3) 0.003(3) -0.014(3)
C91 0.026(3) 0.026(3) 0.032(3) 0.002(3) 0.000(2) 0.000(2)
C92 0.026(3) 0.037(3) 0.031(4) 0.002(3) 0.003(3) 0.000(3)
C93 0.030(3) 0.030(3) 0.031(3) 0.002(3) -0.002(3) -0.004(3)
C94 0.038(4) 0.041(4) 0.028(3) 0.001(3) 0.000(3) 0.004(3)
C95 0.031(3) 0.043(4) 0.028(3) 0.003(3) 0.007(3) 0.001(3)
C96 0.022(3) 0.034(3) 0.035(4) 0.007(3) 0.000(3) -0.003(2)
C97 0.030(3) 0.063(5) 0.034(4) 0.003(3) -0.008(3) -0.001(3)
C98 0.031(4) 0.061(5) 0.046(4) 0.002(4) 0.001(3) 0.010(3)
C99 0.028(3) 0.040(4) 0.023(3) 0.002(3) -0.002(2) 0.000(3)
C100 0.038(3) 0.036(4) 0.027(3) 0.004(3) -0.001(3) -0.010(3)
C101 0.045(4) 0.037(4) 0.032(3) 0.002(3) -0.001(3) -0.016(3)
C102 0.055(4) 0.033(4) 0.044(4) -0.001(3) 0.000(3) -0.009(3)
C103 0.040(4) 0.033(4) 0.044(4) 0.001(3) 0.006(3) 0.004(3)
C104 0.037(4) 0.032(4) 0.037(4) 0.001(3) -0.001(3) -0.006(3)
C105 0.071(5) 0.048(5) 0.063(5) -0.002(4) 0.014(4) -0.019(4)
C106 0.059(5) 0.039(4) 0.066(5) 0.003(4) 0.003(4) 0.005(4)
C107 0.081(6) 0.075(6) 0.088(7) -0.015(5) 0.032(5) -0.026(5)
B1 0.033(4) 0.045(5) 0.042(5) -0.011(4) -0.003(3) 0.003(3)
B2 0.046(4) 0.042(4) 0.035(4) 0.004(3) 0.000(3) -0.006(4)
B3 0.020(3) 0.031(4) 0.035(4) -0.002(3) -0.002(3) -0.001(3)
B4 0.020(3) 0.032(4) 0.030(4) 0.002(3) 0.001(3) -0.002(3)

loop_
_atom_type_symbol
_atom_type_description
_atom_type_scat_dispersion_real
_atom_type_scat_dispersion_imag
_atom_type_scat_source
C C 0.0033 0.0016 'International Tables Vol C Tables 4.2.6.8 and 6.1.1.4'
H H 0.0000 0.0000 'International Tables Vol C Tables 4.2.6.8 and 6.1.1.4'
B B 0.0013 0.0007 'International Tables Vol C Tables 4.2.6.8 and 6.1.1.4'
O O 0.0106 0.0060 'International Tables Vol C Tables 4.2.6.8 and 6.1.1.4'
F F 0.0171 0.0103 'International Tables Vol C Tables 4.2.6.8 and 6.1.1.4'
Fe Fe 0.3463 0.8444 'International Tables Vol C Tables 4.2.6.8 and 6.1.1.4'
Cl Cl 0.1484 0.1585 'International Tables Vol C Tables 4.2.6.8 and 6.1.1.4'

loop_
_geom_angle_atom_site_label_1
_geom_angle_atom_site_label_2
_geom_angle_atom_site_label_3
_geom_angle
C21 Fe1 C20 96.0(3)
C21 Fe1 B1 89.0(3)
C20 Fe1 B1 87.6(3)
C21 Fe1 C10 154.7(3)
C20 Fe1 C10 93.1(3)
B1 Fe1 C10 115.0(3)
C21 Fe1 C12 103.7(3)
C20 Fe1 C12 159.2(3)
B1 Fe1 C12 99.0(3)
C10 Fe1 C12 66.2(3)
C21 Fe1 C11 141.2(3)
C20 Fe1 C11 122.4(3)
B1 Fe1 C11 87.9(3)
C10 Fe1 C11 39.9(3)
C12 Fe1 C11 39.1(3)
C21 Fe1 C13 91.2(3)
C20 Fe1 C13 135.5(3)
B1 Fe1 C13 136.5(3)
C10 Fe1 C13 66.1(3)
C12 Fe1 C13 39.1(3)
C11 Fe1 C13 65.8(3)
C21 Fe1 C14 114.7(3)
C20 Fe1 C14 101.0(3)
B1 Fe1 C14 153.4(3)
C10 Fe1 C14 40.1(3)
C12 Fe1 C14 65.0(3)
C11 Fe1 C14 66.2(3)
C13 Fe1 C14 38.1(3)
C73 Fe2 C74 96.1(3)
C73 Fe2 B2 87.1(3)
C74 Fe2 B2 89.0(3)
C73 Fe2 C65 94.2(3)
C74 Fe2 C65 155.8(3)
B2 Fe2 C65 113.4(3)
C73 Fe2 C64 124.0(3)
C74 Fe2 C64 139.6(3)
B2 Fe2 C64 87.9(3)
C65 Fe2 C64 39.4(3)
C73 Fe2 C63 159.9(3)
C74 Fe2 C63 102.6(3)
B2 Fe2 C63 100.3(3)
C65 Fe2 C63 65.7(3)
C64 Fe2 C63 38.9(2)
C73 Fe2 C66 100.6(3)
C74 Fe2 C66 115.9(3)
B2 Fe2 C66 152.6(3)
C65 Fe2 C66 40.4(3)
C64 Fe2 C66 65.9(3)
C63 Fe2 C66 64.6(3)
C73 Fe2 C67 134.8(3)
C74 Fe2 C67 91.4(3)
B2 Fe2 C67 137.7(3)
C65 Fe2 C67 66.1(3)
C64 Fe2 C67 65.3(3)
C63 Fe2 C67 38.6(3)
C66 Fe2 C67 38.1(3)
C2 C1 C6 119.3(6)
C2 C1 B1 120.0(6)
C6 C1 B1 120.7(6)
C3 C2 C1 119.4(6)
C3 C2 C7 119.7(6)
C1 C2 C7 120.9(6)
C2 C3 C4 122.1(6)
C5 C4 C3 117.1(6)
C5 C4 C8 121.9(6)
C3 C4 C8 120.9(6)
C6 C5 C4 123.4(7)
C5 C6 C1 118.6(6)
C5 C6 C9 120.8(6)
C1 C6 C9 120.6(6)
C11 C10 C14 107.2(6)
C11 C10 C15 125.8(7)
C14 C10 C15 126.0(8)
C11 C10 Fe1 71.1(4)
C14 C10 Fe1 71.8(4)
C15 C10 Fe1 131.3(6)
C12 C11 C10 107.2(6)
C12 C11 C16 125.5(7)
C10 C11 C16 126.9(7)
C12 C11 Fe1 70.2(4)
C10 C11 Fe1 69.0(4)
C16 C11 Fe1 131.8(5)
C11 C12 C13 109.1(6)
C11 C12 C17 125.0(7)
C13 C12 C17 125.6(7)
C11 C12 Fe1 70.7(4)
C13 C12 Fe1 71.3(4)
C17 C12 Fe1 129.4(5)
C14 C13 C12 108.4(6)
C14 C13 C18 127.9(8)
C12 C13 C18 123.5(8)
C14 C13 Fe1 71.2(4)
C12 C13 Fe1 69.6(4)
C18 C13 Fe1 128.5(5)
C13 C14 C10 108.1(6)
C13 C14 C19 125.8(9)
C10 C14 C19 126.1(8)
C13 C14 Fe1 70.7(4)
C10 C14 Fe1 68.1(4)
C19 C14 Fe1 128.4(6)
O1 C20 Fe1 177.1(7)
O2 C21 Fe1 178.4(6)
C23 C22 C27 115.2(5)
C23 C22 B3 119.3(5)
C27 C22 B3 125.5(5)
C24 C23 C22 122.7(5)
C23 C24 C25 120.7(5)
C23 C24 C28 118.9(5)
C25 C24 C28 120.4(6)
C26 C25 C24 117.4(6)
C25 C26 C27 121.5(5)
C25 C26 C29 119.8(6)
C27 C26 C29 118.6(5)
C26 C27 C22 122.5(5)
F2 C28 F3 107.6(6)
F2 C28 F1 103.3(6)
F3 C28 F1 106.1(6)
F2 C28 C24 112.3(6)
F3 C28 C24 114.8(5)
F1 C28 C24 111.9(6)
F6A C29 F5A 113(3)
F6A C29 F4A 101(3)
F5A C29 F4A 104(3)
F6A C29 F6 66(2)
F5A C29 F6 51(2)
F4A C29 F6 134(2)
F6A C29 F5 133(2)
F5A C29 F5 61(2)
F4A C29 F5 47(3)
F6 C29 F5 108.2(7)
F6A C29 F4 43(2)
F5A C29 F4 135.2(19)
F4A C29 F4 61(3)
F6 C29 F4 105.7(6)
F5 C29 F4 104.7(6)
F6A C29 C26 112.5(18)
F5A C29 C26 112.3(19)
F4A C29 C26 113(2)
F6 C29 C26 113.0(6)
F5 C29 C26 112.4(6)
F4 C29 C26 112.3(6)
C31 C30 C35 115.2(5)
C31 C30 B3 122.7(5)
C35 C30 B3 122.0(5)
C30 C31 C32 122.6(5)
C33 C32 C31 120.4(5)
C33 C32 C36 120.7(6)
C31 C32 C36 119.0(6)
C34 C33 C32 118.8(6)
C33 C34 C35 121.0(5)
C33 C34 C37 120.0(6)
C35 C34 C37 119.0(6)
C34 C35 C30 122.1(5)
F7A C36 F9A 114.4(15)
F7A C36 F8 60.4(10)
F9A C36 F8 123.4(14)
F7A C36 F9 127.5(10)
F9A C36 F9 26.0(11)
F8 C36 F9 107.1(8)
F7A C36 F7 47.4(9)
F9A C36 F7 79.8(13)
F8 C36 F7 106.1(8)
F9 C36 F7 104.2(8)
F7A C36 F8A 99.0(15)
F9A C36 F8A 95.4(16)
F8 C36 F8A 41.5(11)
F9 C36 F8A 71.7(13)
F7 C36 F8A 135.8(12)
F7A C36 C32 118.6(9)
F9A C36 C32 115.4(14)
F8 C36 C32 113.6(7)
F9 C36 C32 113.0(6)
F7 C36 C32 112.2(6)
F8A C36 C32 109.4(12)
F10 C37 F12 105.6(5)
F10 C37 F11 105.7(5)
F12 C37 F11 106.2(5)
F10 C37 C34 112.8(5)
F12 C37 C34 113.0(5)
F11 C37 C34 112.9(6)
C43 C38 C39 115.1(5)
C43 C38 B3 123.6(5)
C39 C38 B3 120.7(5)
C40 C39 C38 122.4(6)
C41 C40 C39 120.7(6)
C41 C40 C44 118.5(6)
C39 C40 C44 120.8(6)
C42 C41 C40 118.0(6)
C43 C42 C41 120.9(6)
C43 C42 C45 120.1(6)
C41 C42 C45 119.0(6)
C42 C43 C38 122.9(6)
F14 C44 F13 105.8(5)
F14 C44 F15 105.4(6)
F13 C44 F15 104.5(6)
F14 C44 C40 113.3(6)
F13 C44 C40 114.2(5)
F15 C44 C40 112.8(6)
F17 C45 F16 106.8(7)
F17 C45 F18 105.3(8)
F16 C45 F18 100.9(6)
F17 C45 C42 114.3(7)
F16 C45 C42 116.5(6)
F18 C45 C42 111.7(6)
C51 C46 C47 115.6(5)
C51 C46 B3 122.9(5)
C47 C46 B3 121.4(5)
C48 C47 C46 122.2(5)
C49 C48 C47 120.5(5)
C49 C48 C52 119.5(5)
C47 C48 C52 120.0(6)
C48 C49 C50 118.2(5)
C51 C50 C49 120.8(5)
C51 C50 C53 119.2(5)
C49 C50 C53 120.0(5)
C50 C51 C46 122.7(5)
F20 C52 F19 106.6(7)
F20 C52 F21 104.9(6)
F19 C52 F21 102.4(6)
F20 C52 C48 113.5(7)
F19 C52 C48 113.7(6)
F21 C52 C48 114.7(6)
F24 C53 F23 108.5(5)
F24 C53 F22 105.5(6)
F23 C53 F22 105.5(5)
F24 C53 C50 113.3(5)
F23 C53 C50 112.0(6)
F22 C53 C50 111.5(5)
C59 C54 C55 119.8(6)
C59 C54 B2 120.3(6)
C55 C54 B2 119.6(6)
C56 C55 C54 119.4(6)
C56 C55 C60 119.2(6)
C54 C55 C60 121.4(6)
C55 C56 C57 120.6(6)
C58 C57 C56 119.8(6)
C58 C57 C61 120.7(6)
C56 C57 C61 119.5(6)
C57 C58 C59 121.8(6)
C58 C59 C54 118.7(6)
C58 C59 C62 120.1(6)
C54 C59 C62 121.2(6)
C64 C63 C67 109.1(6)
C64 C63 C68 125.9(7)
C67 C63 C68 124.7(7)
C64 C63 Fe2 70.0(4)
C67 C63 Fe2 71.8(4)
C68 C63 Fe2 129.1(5)
C63 C64 C65 108.5(6)
C63 C64 C69 123.7(7)
C65 C64 C69 127.4(7)
C63 C64 Fe2 71.2(4)
C65 C64 Fe2 70.1(4)
C69 C64 Fe2 129.9(5)
C64 C65 C66 106.3(6)
C64 C65 C70 124.7(8)
C66 C65 C70 128.6(8)
C64 C65 Fe2 70.4(4)
C66 C65 Fe2 71.1(4)
C70 C65 Fe2 129.2(6)
C67 C66 C65 108.1(6)
C67 C66 C71 127.7(9)
C65 C66 C71 124.1(9)
C67 C66 Fe2 71.5(4)
C65 C66 Fe2 68.5(4)
C71 C66 Fe2 128.0(6)
C66 C67 C63 107.9(7)
C66 C67 C72 127.0(8)
C63 C67 C72 124.9(7)
C66 C67 Fe2 70.4(4)
C63 C67 Fe2 69.5(4)
C72 C67 Fe2 128.6(5)
O3 C73 Fe2 175.9(7)
O4 C74 Fe2 176.7(6)
C76 C75 C80 115.4(5)
C76 C75 B4 121.5(5)
C80 C75 B4 122.7(5)
C75 C76 C77 123.0(6)
C78 C77 C76 119.8(6)
C78 C77 C81 121.3(6)
C76 C77 C81 118.9(6)
C77 C78 C79 118.7(6)
C80 C79 C78 120.6(6)
C80 C79 C82 121.8(6)
C78 C79 C82 117.6(5)
C79 C80 C75 122.4(5)
F25A C81 F27A 107(2)
F25A C81 F26 65.6(10)
F27A C81 F26 114(2)
F25A C81 F27 120.2(13)
F27A C81 F27 14(2)
F26 C81 F27 116.3(10)
F25A C81 F26A 100.8(13)
F27A C81 F26A 99(2)
F26 C81 F26A 35.6(7)
F27 C81 F26A 94.3(11)
F25A C81 F25 36.9(10)
F27A C81 F25 89(2)
F26 C81 F25 102.4(9)
F27 C81 F25 101.3(10)
F26A C81 F25 136.7(10)
F25A C81 C77 119.1(10)
F27A C81 C77 121(2)
F26 C81 C77 117.5(8)
F27 C81 C77 111.2(8)
F26A C81 C77 105.8(9)
F25 C81 C77 105.7(7)
F28 C82 F30 107.3(5)
F28 C82 F29 105.6(5)
F30 C82 F29 105.2(5)
F28 C82 C79 112.9(5)
F30 C82 C79 113.4(5)
F29 C82 C79 111.9(5)
C88 C83 C84 115.5(5)
C88 C83 B4 122.9(5)
C84 C83 B4 121.5(5)
C85 C84 C83 121.7(5)
C86 C85 C84 121.2(5)
C86 C85 C89 119.4(5)
C84 C85 C89 119.4(5)
C85 C86 C87 117.8(5)
C88 C87 C86 121.0(5)
C88 C87 C90 119.7(5)
C86 C87 C90 119.3(5)
C87 C88 C83 122.7(5)
F31 C89 F32 106.6(5)
F31 C89 F33 107.3(6)
F32 C89 F33 102.6(5)
F31 C89 C85 114.7(5)
F32 C89 C85 113.3(5)
F33 C89 C85 111.5(5)
F36 C90 F35 108.8(6)
F36 C90 F34 104.0(6)
F35 C90 F34 103.1(5)
F36 C90 C87 114.8(6)
F35 C90 C87 113.5(6)
F34 C90 C87 111.4(5)
C96 C91 C92 115.0(5)
C96 C91 B4 125.2(5)
C92 C91 B4 119.7(5)
C93 C92 C91 123.7(5)
C92 C93 C94 120.3(5)
C92 C93 C97 119.2(5)
C94 C93 C97 120.4(5)
C93 C94 C95 118.4(6)
C94 C95 C96 120.2(5)
C94 C95 C98 119.6(6)
C96 C95 C98 120.2(5)
C95 C96 C91 122.4(5)
F37 C97 F39 106.5(5)
F37 C97 F38 103.9(5)
F39 C97 F38 105.8(5)
F37 C97 C93 112.9(5)
F39 C97 C93 114.6(5)
F38 C97 C93 112.3(5)
F40 C98 F42 106.9(6)
F40 C98 F41 105.7(5)
F42 C98 F41 105.4(6)
F40 C98 C95 112.5(6)
F42 C98 C95 113.8(5)
F41 C98 C95 111.9(6)
C104 C99 C100 115.1(5)
C104 C99 B4 122.4(5)
C100 C99 B4 122.3(5)
C101 C100 C99 122.5(6)
C100 C101 C102 121.2(5)
C100 C101 C105 119.8(6)
C102 C101 C105 118.9(6)
C103 C102 C101 117.8(6)
C102 C103 C104 120.5(6)
C102 C103 C106 120.4(6)
C104 C103 C106 119.1(6)
C103 C104 C99 122.8(6)
F43 C105 F45 105.9(7)
F43 C105 F44 107.1(7)
F45 C105 F44 105.7(7)
F43 C105 C101 113.2(6)
F45 C105 C101 112.3(7)
F44 C105 C101 112.1(6)
F47 C106 F46 105.2(7)
F47 C106 F48 101.8(7)
F46 C106 F48 104.8(7)
F47 C106 C103 113.3(7)
F46 C106 C103 115.4(6)
F48 C106 C103 114.8(6)
Cl1 C107 Cl2 114.4(5)
C1 B1 Fe1 178.3(6)
C54 B2 Fe2 177.4(6)
C22 B3 C30 106.2(5)
C22 B3 C38 114.4(5)
C30 B3 C38 112.7(5)
C22 B3 C46 109.8(5)
C30 B3 C46 111.3(4)
C38 B3 C46 102.4(4)
C99 B4 C91 105.8(5)
C99 B4 C83 113.3(5)
C91 B4 C83 108.8(4)
C99 B4 C75 112.7(5)
C91 B4 C75 113.7(5)
C83 B4 C75 102.7(4)

loop_
_geom_bond_atom_site_label_1
_geom_bond_atom_site_label_2
_geom_bond_distance
Fe1 C21 1.760(8)
Fe1 C20 1.768(7)
Fe1 B1 1.792(8)
Fe1 C10 2.084(7)
Fe1 C12 2.105(7)
Fe1 C11 2.111(7)
Fe1 C13 2.127(7)
Fe1 C14 2.134(7)
Fe2 C73 1.771(8)
Fe2 C74 1.780(8)
Fe2 B2 1.785(8)
Fe2 C65 2.092(7)
Fe2 C64 2.096(6)
Fe2 C63 2.112(7)
Fe2 C66 2.126(7)
Fe2 C67 2.141(7)
Cl1 C107 1.663(9)
Cl2 C107 1.735(9)
F1 C28 1.337(8)
F2 C28 1.303(8)
F3 C28 1.312(8)
F4 C29 1.349(8)
F4A C29 1.30(5)
F5 C29 1.324(8)
F5A C29 1.27(4)
F6 C29 1.312(9)
F6A C29 1.26(4)
F7 C36 1.368(10)
F7A C36 1.220(14)
F8 C36 1.302(10)
F8A C36 1.374(17)
F9 C36 1.349(10)
F9A C36 1.25(3)
F10 C37 1.333(7)
F11 C37 1.344(8)
F12 C37 1.336(7)
F13 C44 1.332(8)
F14 C44 1.314(8)
F15 C44 1.346(8)
F16 C45 1.316(8)
F17 C45 1.274(9)
F18 C45 1.352(10)
F19 C52 1.311(9)
F20 C52 1.288(9)
F21 C52 1.319(8)
F22 C53 1.341(8)
F23 C53 1.329(8)
F24 C53 1.316(7)
F25 C81 1.470(12)
F25A C81 1.209(17)
F26 C81 1.245(11)
F26A C81 1.451(15)
F27 C81 1.344(17)
F27A C81 1.24(5)
F28 C82 1.323(7)
F29 C82 1.361(7)
F30 C82 1.326(7)
F31 C89 1.294(7)
F32 C89 1.341(7)
F33 C89 1.346(8)
F34 C90 1.369(8)
F35 C90 1.336(8)
F36 C90 1.313(7)
F37 C97 1.326(7)
F38 C97 1.335(8)
F39 C97 1.328(7)
F40 C98 1.317(7)
F41 C98 1.336(8)
F42 C98 1.331(8)
F43 C105 1.305(9)
F44 C105 1.318(8)
F45 C105 1.318(9)
F46 C106 1.305(8)
F47 C106 1.296(9)
F48 C106 1.306(9)
O1 C20 1.150(8)
O2 C21 1.167(8)
O3 C73 1.145(8)
O4 C74 1.149(8)
C1 C2 1.417(8)
C1 C6 1.426(9)
C1 B1 1.491(10)
C2 C3 1.370(9)
C2 C7 1.525(9)
C3 C4 1.406(9)
C4 C5 1.394(9)
C4 C8 1.488(9)
C5 C6 1.361(9)
C6 C9 1.503(8)
C10 C11 1.431(10)
C10 C14 1.448(11)
C10 C15 1.507(10)
C11 C12 1.411(9)
C11 C16 1.498(10)
C12 C13 1.417(10)
C12 C17 1.509(9)
C13 C14 1.389(11)
C13 C18 1.506(10)
C14 C19 1.525(10)
C22 C23 1.399(8)
C22 C27 1.401(7)
C22 B3 1.638(9)
C23 C24 1.393(8)
C24 C25 1.401(8)
C24 C28 1.496(8)
C25 C26 1.375(8)
C26 C27 1.394(8)
C26 C29 1.504(8)
C30 C31 1.395(8)
C30 C35 1.410(8)
C30 B3 1.640(9)
C31 C32 1.398(8)
C32 C33 1.383(8)
C32 C36 1.476(9)
C33 C34 1.365(8)
C34 C35 1.397(8)
C34 C37 1.499(8)
C38 C43 1.394(8)
C38 C39 1.404(8)
C38 B3 1.642(8)
C39 C40 1.386(8)
C40 C41 1.383(8)
C40 C44 1.500(9)
C41 C42 1.382(9)
C42 C43 1.380(8)
C42 C45 1.473(9)
C46 C51 1.395(8)
C46 C47 1.400(8)
C46 B3 1.657(8)
C47 C48 1.400(8)
C48 C49 1.381(8)
C48 C52 1.481(9)
C49 C50 1.390(8)
C50 C51 1.380(8)
C50 C53 1.507(9)
C54 C59 1.406(9)
C54 C55 1.427(8)
C54 B2 1.503(10)
C55 C56 1.380(9)
C55 C60 1.511(9)
C56 C57 1.392(9)
C57 C58 1.381(8)
C57 C61 1.509(9)
C58 C59 1.385(8)
C59 C62 1.526(8)
C63 C64 1.400(9)
C63 C67 1.408(10)
C63 C68 1.515(10)
C64 C65 1.412(10)
C64 C69 1.521(10)
C65 C66 1.457(11)
C65 C70 1.496(11)
C66 C67 1.394(11)
C66 C71 1.526(12)
C67 C72 1.514(10)
C75 C76 1.397(8)
C75 C80 1.399(8)
C75 B4 1.651(8)
C76 C77 1.400(8)
C77 C78 1.376(9)
C77 C81 1.500(10)
C78 C79 1.394(8)
C79 C80 1.384(8)
C79 C82 1.499(9)
C83 C88 1.397(8)
C83 C84 1.411(8)
C83 B4 1.651(8)
C84 C85 1.388(8)
C85 C86 1.384(8)
C85 C89 1.491(8)
C86 C87 1.389(8)
C87 C88 1.376(8)
C87 C90 1.481(8)
C91 C96 1.405(7)
C91 C92 1.406(8)
C91 B4 1.648(8)
C92 C93 1.373(8)
C93 C94 1.392(8)
C93 C97 1.485(8)
C94 C95 1.397(8)
C95 C96 1.400(8)
C95 C98 1.488(8)
C99 C104 1.396(8)
C99 C100 1.401(8)
C99 B4 1.630(9)
C100 C101 1.383(8)
C101 C102 1.386(9)
C101 C105 1.512(9)
C102 C103 1.386(8)
C103 C104 1.396(8)
C103 C106 1.467(9)
